data_7711177
loop_
_publ_author_name
'Fraunhofer, Christina'
'Paul, Theresa'
'Oeckler, Oliver'

_publ_section_title
;
 Temperature-dependent Cu and Ag ion mobility and associated changes of
 transport properties in pavonite-type Cu1.4Ag0.4Bi5.4Se9
;
_journal_name_full 'Dalton Transactions'
_journal_paper_doi 10.1039/D2DT01651F
_journal_year 2022
_chemical_formula_sum 'Ag0.8 Bi10.8 Cu2.8 Se18'
_chemical_formula_weight 3942.47
_space_group_crystal_system monoclinic
_space_group_IT_number 12
_space_group_name_Hall '-C 2y'
_space_group_name_H-M_alt 'C 1 2/m 1'
_atom_sites_solution_primary direct
_atom_sites_solution_secondary difmap
_audit_creation_method SHELXL-2017/1
_audit_update_record
;
2021-06-07 deposited with the CCDC.	2022-09-05 downloaded from the CCDC.
;
_cell_angle_alpha 90
_cell_angle_beta 99.570(7)
_cell_angle_gamma 90
_cell_formula_units_Z 1
_cell_length_a 13.7085(10)
_cell_length_b 4.1838(4)
_cell_length_c 15.2884(15)
_cell_measurement_reflns_used 12936
_cell_measurement_temperature 373(2)
_cell_measurement_theta_max 29.6
_cell_measurement_theta_min 2.115
_cell_volume 864.64(14)
_computing_structure_refinement 'SHELXL-2017/1 (Sheldrick, 2017)'
_diffrn_ambient_temperature 373(2)
_diffrn_measured_fraction_theta_full 0.988
_diffrn_measured_fraction_theta_max 0.988
_diffrn_measurement_device_type 'Stoe Stadivari'
_diffrn_radiation_type AgK\a
_diffrn_radiation_wavelength 0.56083
_diffrn_reflns_av_R_equivalents 0.0242
_diffrn_reflns_av_unetI/netI 0.0187
_diffrn_reflns_Laue_measured_fraction_full 0.988
_diffrn_reflns_Laue_measured_fraction_max 0.988
_diffrn_reflns_limit_h_max 16
_diffrn_reflns_limit_h_min -13
_diffrn_reflns_limit_k_max 5
_diffrn_reflns_limit_k_min -5
_diffrn_reflns_limit_l_max 18
_diffrn_reflns_limit_l_min -19
_diffrn_reflns_number 5097
_diffrn_reflns_point_group_measured_fraction_full 0.988
_diffrn_reflns_point_group_measured_fraction_max 0.988
_diffrn_reflns_theta_full 19.664
_diffrn_reflns_theta_max 20.518
_diffrn_reflns_theta_min 2.378
_exptl_absorpt_coefficient_mu 41.122
_exptl_absorpt_correction_T_max 0.5227
_exptl_absorpt_correction_T_min 0.1478
_exptl_absorpt_correction_type multi-scan
_exptl_absorpt_process_details '(Blessing, 1995)'
_exptl_crystal_density_diffrn 7.571
_exptl_crystal_description 'irregular polyhedron'
_exptl_crystal_F_000 1627
_exptl_crystal_size_max 0.080
_exptl_crystal_size_mid 0.078
_exptl_crystal_size_min 0.042
_refine_diff_density_max 2.080
_refine_diff_density_min -1.449
_refine_diff_density_rms 0.333
_refine_ls_extinction_coef 0.00120(11)
_refine_ls_extinction_expression Fc^*^=kFc[1+0.001xFc^2^\l^3^/sin(2\q)]^-1/4^
_refine_ls_extinction_method 'SHELXL-2017/1 (Sheldrick 2017)'
_refine_ls_goodness_of_fit_ref 1.067
_refine_ls_hydrogen_treatment undef
_refine_ls_matrix_type full
_refine_ls_number_parameters 76
_refine_ls_number_reflns 999
_refine_ls_number_restraints 4
_refine_ls_restrained_S_all 1.065
_refine_ls_R_factor_all 0.0355
_refine_ls_R_factor_gt 0.0277
_refine_ls_shift/su_max 0.000
_refine_ls_shift/su_mean 0.000
_refine_ls_structure_factor_coef Fsqd
_refine_ls_weighting_details 'w=1/[\s^2^(Fo^2^)+(0.0479P)^2^] where P=(Fo^2^+2Fc^2^)/3'
_refine_ls_weighting_scheme calc
_refine_ls_wR_factor_gt 0.0670
_refine_ls_wR_factor_ref 0.0703
_reflns_Friedel_coverage 0.000
_reflns_number_gt 862
_reflns_number_total 999
_reflns_threshold_expression 'I > 2\s(I)'
_cod_data_source_file d2dt01651f2.cif
_cod_data_source_block CF215A_K3_100
_cod_original_sg_symbol_H-M 'C 2/m'
_cod_original_formula_sum 'Ag0.80 Bi10.80 Cu2.80 Se18'
_cod_database_code 7711177
_shelx_shelxl_version_number 2017/1
_shelx_space_group_comment
;
The symmetry employed for this shelxl refinement is uniquely defined
by the following loop, which should always be used as a source of
symmetry information in preference to the above space-group names.
They are only intended as comments.
;

loop_
_space_group_symop_operation_xyz
'x, y, z'
'-x, y, -z'
'x+1/2, y+1/2, z'
'-x+1/2, y+1/2, -z'
'-x, -y, -z'
'x, -y, z'
'-x+1/2, -y+1/2, -z'
'x+1/2, -y+1/2, z'

loop_
_atom_site_label
_atom_site_type_symbol
_atom_site_fract_x
_atom_site_fract_y
_atom_site_fract_z
_atom_site_U_iso_or_equiv
_atom_site_adp_type
_atom_site_occupancy
_atom_site_site_symmetry_order
_atom_site_calc_flag
_atom_site_refinement_flags_posn
_atom_site_refinement_flags_adp
_atom_site_refinement_flags_occupancy
_atom_site_disorder_assembly
_atom_site_disorder_group
Bi1 Bi 0.45118(5) 0.000000 0.18970(5) 0.0260(2) Uani 0.9415(18) 2 d S T P . .
Cu1 Cu 0.486(4) 0.000000 0.216(4) 0.058(16) Uiso 0.058(2) 2 d S . P . .
Bi2 Bi 0.15166(3) 0.000000 0.06265(4) 0.0283(2) Uani 0.7585(18) 2 d S T P . .
Ag2 Ag 0.15166(3) 0.000000 0.06265(4) 0.0283(2) Uani 0.200(0) 2 d S T P . .
Bi3 Bi 0.24386(4) 0.000000 0.62216(4) 0.0393(2) Uani 1 2 d S T P . .
Se1 Se 0.40233(8) 0.000000 0.36000(9) 0.0248(3) Uani 1 2 d S T P . .
Se2A Se 0.79288(14) 0.000000 0.1301(3) 0.0192(7) Uiso 0.731(19) 2 d S . P . .
Se2B Se 0.7987(4) 0.000000 0.1029(9) 0.021(2) Uiso 0.269(19) 2 d S . P . .
Se3 Se 0.13829(8) 0.000000 0.45506(8) 0.0218(3) Uani 1 2 d S T P . .
Se4 Se 0.09502(8) 0.000000 0.22958(9) 0.0259(3) Uani 1 2 d S T P . .
Se5 Se 0.000000 0.500000 0.000000 0.0191(4) Uani 1 4 d S T P . .
Cu3 Cu 0.0249(15) 0.000000 0.562(2) 0.083(11) Uani 0.104(6) 2 d S T P . .
Cu4 Cu 0.4635(12) 0.000000 0.5252(12) 0.077(5) Uani 0.221(7) 2 d S T P . .
Cu5 Cu 0.000000 0.328(3) 0.500000 0.062(3) Uani 0.317(7) 2 d S T P . .

loop_
_atom_site_aniso_label
_atom_site_aniso_U_11
_atom_site_aniso_U_22
_atom_site_aniso_U_33
_atom_site_aniso_U_23
_atom_site_aniso_U_13
_atom_site_aniso_U_12
Bi1 0.0282(4) 0.0263(3) 0.0234(4) 0.000 0.0043(3) 0.000
Bi2 0.0254(3) 0.0265(3) 0.0330(4) 0.000 0.0049(2) 0.000
Ag2 0.0254(3) 0.0265(3) 0.0330(4) 0.000 0.0049(2) 0.000
Bi3 0.0446(3) 0.0402(3) 0.0285(4) 0.000 -0.0068(2) 0.000
Se1 0.0261(6) 0.0252(6) 0.0251(8) 0.000 0.0103(5) 0.000
Se3 0.0221(5) 0.0221(6) 0.0206(7) 0.000 0.0018(4) 0.000
Se4 0.0229(6) 0.0231(6) 0.0294(8) 0.000 -0.0023(5) 0.000
Se5 0.0193(7) 0.0196(8) 0.0179(9) 0.000 0.0016(6) 0.000
Cu3 0.030(10) 0.15(3) 0.068(19) 0.000 -0.006(10) 0.000
Cu4 0.074(10) 0.057(8) 0.087(12) 0.000 -0.024(8) 0.000
Cu5 0.023(3) 0.115(9) 0.045(5) 0.000 -0.005(3) 0.000

loop_
_atom_type_symbol
_atom_type_description
_atom_type_scat_dispersion_real
_atom_type_scat_dispersion_imag
_atom_type_scat_source
Cu Cu 0.3240 0.8257 'International Tables Vol C Tables 4.2.6.8 and 6.1.1.4'
Se Se 0.2367 1.4831 'International Tables Vol C Tables 4.2.6.8 and 6.1.1.4'
Ag Ag -1.6473 0.7167 'International Tables Vol C Tables 4.2.6.8 and 6.1.1.4'
Bi Bi -1.3494 7.2566 'International Tables Vol C Tables 4.2.6.8 and 6.1.1.4'

loop_
_geom_angle_atom_site_label_1
_geom_angle_atom_site_label_2
_geom_angle_atom_site_label_3
_geom_angle
_geom_angle_site_symmetry_1
_geom_angle_site_symmetry_3
_geom_angle_publ_flag
Cu1 Bi1 Se1 69(5) . . ?
Cu1 Bi1 Se4 52(2) . 3 ?
Se1 Bi1 Se4 93.71(4) . 3 ?
Cu1 Bi1 Se4 52(2) . 3_545 ?
Se1 Bi1 Se4 93.71(4) . 3_545 ?
Se4 Bi1 Se4 93.59(4) 3 3_545 ?
Cu1 Bi1 Se2A 132.9(18) . 3_445 ?
Se1 Bi1 Se2A 90.55(10) . 3_445 ?
Se4 Bi1 Se2A 174.50(9) 3 3_445 ?
Se4 Bi1 Se2A 89.60(3) 3_545 3_445 ?
Cu1 Bi1 Se2A 132.9(19) . 3_455 ?
Se1 Bi1 Se2A 90.55(10) . 3_455 ?
Se4 Bi1 Se2A 89.60(3) 3 3_455 ?
Se4 Bi1 Se2A 174.50(9) 3_545 3_455 ?
Se2A Bi1 Se2A 86.87(5) 3_445 3_455 ?
Cu1 Bi1 Se5 112(5) . 3_545 ?
Se1 Bi1 Se5 178.69(4) . 3_545 ?
Se4 Bi1 Se5 87.19(3) 3 3_545 ?
Se4 Bi1 Se5 87.19(3) 3_545 3_545 ?
Se2A Bi1 Se5 88.50(10) 3_445 3_545 ?
Se2A Bi1 Se5 88.50(10) 3_455 3_545 ?
Cu1 Bi1 Se2B 136.7(9) . 3_445 ?
Se1 Bi1 Se2B 98.6(3) . 3_445 ?
Se4 Bi1 Se2B 167.1(3) 3 3_445 ?
Se4 Bi1 Se2B 89.40(6) 3_545 3_445 ?
Se2A Bi1 Se2B 8.11(18) 3_445 3_445 ?
Se2A Bi1 Se2B 86.51(6) 3_455 3_445 ?
Se5 Bi1 Se2B 80.4(3) 3_545 3_445 ?
Cu1 Bi1 Se2B 136.7(10) . 3_455 ?
Se1 Bi1 Se2B 98.6(3) . 3_455 ?
Se4 Bi1 Se2B 89.40(6) 3 3_455 ?
Se4 Bi1 Se2B 167.1(3) 3_545 3_455 ?
Se2A Bi1 Se2B 86.51(6) 3_445 3_455 ?
Se2A Bi1 Se2B 8.11(18) 3_455 3_455 ?
Se5 Bi1 Se2B 80.4(3) 3_545 3_455 ?
Se2B Bi1 Se2B 85.02(16) 3_445 3_455 ?
Bi1 Cu1 Se4 118(3) . 3 ?
Bi1 Cu1 Se4 118(3) . 3_545 ?
Se4 Cu1 Se4 110(2) 3 3_545 ?
Bi1 Cu1 Se1 99(5) . . ?
Se4 Cu1 Se1 105.1(17) 3 . ?
Se4 Cu1 Se1 105.1(17) 3_545 . ?
Se2B Bi2 Se4 178.30(11) 5_655 . ?
Se2B Bi2 Se2B 85.7(3) 5_655 3_455 ?
Se4 Bi2 Se2B 95.5(3) . 3_455 ?
Se2B Bi2 Se2B 85.7(3) 5_655 3_445 ?
Se4 Bi2 Se2B 95.5(3) . 3_445 ?
Se2B Bi2 Se2B 92.35(14) 3_455 3_445 ?
Se2B Bi2 Se2A 94.29(14) 5_655 3_455 ?
Se4 Bi2 Se2A 86.90(11) . 3_455 ?
Se2B Bi2 Se2A 8.6(2) 3_455 3_455 ?
Se2B Bi2 Se2A 92.59(7) 3_445 3_455 ?
Se2B Bi2 Se2A 94.29(14) 5_655 3_445 ?
Se4 Bi2 Se2A 86.90(11) . 3_445 ?
Se2B Bi2 Se2A 92.59(7) 3_455 3_445 ?
Se2B Bi2 Se2A 8.6(2) 3_445 3_445 ?
Se2A Bi2 Se2A 91.54(6) 3_455 3_445 ?
Se2B Bi2 Se5 88.29(8) 5_655 1_545 ?
Se4 Bi2 Se5 90.49(2) . 1_545 ?
Se2B Bi2 Se5 173.7(3) 3_455 1_545 ?
Se2B Bi2 Se5 89.15(7) 3_445 1_545 ?
Se2A Bi2 Se5 176.99(9) 3_455 1_545 ?
Se2A Bi2 Se5 89.82(3) 3_445 1_545 ?
Se2B Bi2 Se5 88.29(8) 5_655 . ?
Se4 Bi2 Se5 90.49(2) . . ?
Se2B Bi2 Se5 89.15(7) 3_455 . ?
Se2B Bi2 Se5 173.7(3) 3_445 . ?
Se2A Bi2 Se5 89.82(3) 3_455 . ?
Se2A Bi2 Se5 176.99(9) 3_445 . ?
Se5 Bi2 Se5 88.711(15) 1_545 . ?
Se2B Bi2 Se2A 0.52(12) 5_655 5_655 ?
Se4 Bi2 Se2A 177.77(4) . 5_655 ?
Se2B Bi2 Se2A 86.1(3) 3_455 5_655 ?
Se2B Bi2 Se2A 86.1(3) 3_445 5_655 ?
Se2A Bi2 Se2A 94.65(11) 3_455 5_655 ?
Se2A Bi2 Se2A 94.65(11) 3_445 5_655 ?
Se5 Bi2 Se2A 87.92(3) 1_545 5_655 ?
Se5 Bi2 Se2A 87.92(3) . 5_655 ?
Se3 Bi3 Se1 79.79(3) . 7_546 ?
Se3 Bi3 Se1 79.79(3) . 7_556 ?
Se1 Bi3 Se1 90.69(3) 7_546 7_556 ?
Se3 Bi3 Cu3 50.2(6) . . ?
Se1 Bi3 Cu3 50.5(2) 7_546 . ?
Se1 Bi3 Cu3 50.5(2) 7_556 . ?
Se3 Bi3 Se3 82.39(3) . 7_556 ?
Se1 Bi3 Se3 162.11(4) 7_546 7_556 ?
Se1 Bi3 Se3 87.73(2) 7_556 7_556 ?
Cu3 Bi3 Se3 117.2(4) . 7_556 ?
Se3 Bi3 Se3 82.39(3) . 7_546 ?
Se1 Bi3 Se3 87.73(2) 7_546 7_546 ?
Se1 Bi3 Se3 162.11(4) 7_556 7_546 ?
Cu3 Bi3 Se3 117.2(4) . 7_546 ?
Se3 Bi3 Se3 88.34(3) 7_556 7_546 ?
Cu4 Se1 Cu5 23.8(3) 5_656 7_556 ?
Cu4 Se1 Cu5 23.8(3) 5_656 3_545 ?
Cu5 Se1 Cu5 34.3(6) 7_556 3_545 ?
Cu4 Se1 Cu4 32.3(9) 5_656 . ?
Cu5 Se1 Cu4 22.9(2) 7_556 . ?
Cu5 Se1 Cu4 22.9(2) 3_545 . ?
Cu4 Se1 Cu3 56.1(5) 5_656 7_556 ?
Cu5 Se1 Cu3 39.2(6) 7_556 7_556 ?
Cu5 Se1 Cu3 73.3(6) 3_545 7_556 ?
Cu4 Se1 Cu3 59.2(6) . 7_556 ?
Cu4 Se1 Cu3 56.1(5) 5_656 7_546 ?
Cu5 Se1 Cu3 73.3(6) 7_556 7_546 ?
Cu5 Se1 Cu3 39.2(6) 3_545 7_546 ?
Cu4 Se1 Cu3 59.2(6) . 7_546 ?
Cu3 Se1 Cu3 111.5(10) 7_556 7_546 ?
Cu4 Se1 Cu1 103.3(15) 5_656 . ?
Cu5 Se1 Cu1 118.7(13) 7_556 . ?
Cu5 Se1 Cu1 118.7(13) 3_545 . ?
Cu4 Se1 Cu1 135.6(14) . . ?
Cu3 Se1 Cu1 101.7(10) 7_556 . ?
Cu3 Se1 Cu1 101.7(9) 7_546 . ?
Cu4 Se1 Bi1 114.9(5) 5_656 . ?
Cu5 Se1 Bi1 129.55(9) 7_556 . ?
Cu5 Se1 Bi1 129.55(9) 3_545 . ?
Cu4 Se1 Bi1 147.2(4) . . ?
Cu3 Se1 Bi1 107.7(6) 7_556 . ?
Cu3 Se1 Bi1 107.7(6) 7_546 . ?
Cu1 Se1 Bi1 11.6(14) . . ?
Cu4 Se1 Bi3 113.4(3) 5_656 7_546 ?
Cu5 Se1 Bi3 114.3(2) 7_556 7_546 ?
Cu5 Se1 Bi3 89.6(2) 3_545 7_546 ?
Cu4 Se1 Bi3 91.4(3) . 7_546 ?
Cu3 Se1 Bi3 139.9(6) 7_556 7_546 ?
Cu3 Se1 Bi3 65.8(4) 7_546 7_546 ?
Cu1 Se1 Bi3 118.3(8) . 7_546 ?
Bi1 Se1 Bi3 111.04(4) . 7_546 ?
Cu4 Se1 Bi3 113.4(3) 5_656 7_556 ?
Cu5 Se1 Bi3 89.6(2) 7_556 7_556 ?
Cu5 Se1 Bi3 114.3(2) 3_545 7_556 ?
Cu4 Se1 Bi3 91.4(3) . 7_556 ?
Cu3 Se1 Bi3 65.8(4) 7_556 7_556 ?
Cu3 Se1 Bi3 139.9(6) 7_546 7_556 ?
Cu1 Se1 Bi3 118.3(8) . 7_556 ?
Bi1 Se1 Bi3 111.04(4) . 7_556 ?
Bi3 Se1 Bi3 90.69(3) 7_546 7_556 ?
Bi2 Se2A Bi2 91.53(6) 3_545 3 ?
Bi2 Se2A Bi1 175.15(17) 3_545 3 ?
Bi2 Se2A Bi1 90.641(16) 3 3 ?
Bi2 Se2A Bi1 90.641(16) 3_545 3_545 ?
Bi2 Se2A Bi1 175.15(17) 3 3_545 ?
Bi1 Se2A Bi1 86.87(5) 3 3_545 ?
Bi2 Se2A Bi2 85.35(11) 3_545 5_655 ?
Bi2 Se2A Bi2 85.35(11) 3 5_655 ?
Bi1 Se2A Bi2 90.52(10) 3 5_655 ?
Bi1 Se2A Bi2 90.52(10) 3_545 5_655 ?
Bi2 Se2B Bi2 94.3(3) 5_655 3_545 ?
Bi2 Se2B Bi2 94.3(3) 5_655 3 ?
Bi2 Se2B Bi2 92.35(14) 3_545 3 ?
Bi2 Se2B Bi1 98.2(3) 5_655 3 ?
Bi2 Se2B Bi1 167.0(5) 3_545 3 ?
Bi2 Se2B Bi1 89.97(7) 3 3 ?
Bi2 Se2B Bi1 98.2(3) 5_655 3_545 ?
Bi2 Se2B Bi1 89.97(7) 3_545 3_545 ?
Bi2 Se2B Bi1 167.0(5) 3 3_545 ?
Bi1 Se2B Bi1 85.02(16) 3 3_545 ?
Cu3 Se3 Cu3 47.9(13) 5_556 . ?
Cu3 Se3 Cu5 40.6(5) 5_556 . ?
Cu3 Se3 Cu5 39.3(3) . . ?
Cu3 Se3 Cu5 40.6(5) 5_556 5_556 ?
Cu3 Se3 Cu5 39.3(3) . 5_556 ?
Cu5 Se3 Cu5 65.9(5) . 5_556 ?
Cu3 Se3 Cu4 56.8(3) 5_556 7_546 ?
Cu3 Se3 Cu4 60.0(4) . 7_546 ?
Cu5 Se3 Cu4 88.0(5) . 7_546 ?
Cu5 Se3 Cu4 22.4(3) 5_556 7_546 ?
Cu3 Se3 Cu4 56.8(3) 5_556 7_556 ?
Cu3 Se3 Cu4 60.0(4) . 7_556 ?
Cu5 Se3 Cu4 22.4(3) . 7_556 ?
Cu5 Se3 Cu4 88.0(5) 5_556 7_556 ?
Cu4 Se3 Cu4 109.6(7) 7_546 7_556 ?
Cu3 Se3 Bi3 118.7(8) 5_556 . ?
Cu3 Se3 Bi3 70.7(6) . . ?
Cu5 Se3 Bi3 92.91(4) . . ?
Cu5 Se3 Bi3 92.91(4) 5_556 . ?
Cu4 Se3 Bi3 96.0(3) 7_546 . ?
Cu4 Se3 Bi3 96.0(3) 7_556 . ?
Cu3 Se3 Bi3 123.7(4) 5_556 7_556 ?
Cu3 Se3 Bi3 135.17(9) . 7_556 ?
Cu5 Se3 Bi3 101.8(3) . 7_556 ?
Cu5 Se3 Bi3 164.3(2) 5_556 7_556 ?
Cu4 Se3 Bi3 162.8(4) 7_546 7_556 ?
Cu4 Se3 Bi3 79.4(4) 7_556 7_556 ?
Bi3 Se3 Bi3 97.61(3) . 7_556 ?
Cu3 Se3 Bi3 123.7(4) 5_556 7_546 ?
Cu3 Se3 Bi3 135.17(9) . 7_546 ?
Cu5 Se3 Bi3 164.3(2) . 7_546 ?
Cu5 Se3 Bi3 101.8(2) 5_556 7_546 ?
Cu4 Se3 Bi3 79.4(4) 7_546 7_546 ?
Cu4 Se3 Bi3 162.8(4) 7_556 7_546 ?
Bi3 Se3 Bi3 97.61(3) . 7_546 ?
Bi3 Se3 Bi3 88.34(3) 7_556 7_546 ?
Cu1 Se4 Cu1 110(2) 3_445 3_455 ?
Cu1 Se4 Bi2 100.0(13) 3_445 . ?
Cu1 Se4 Bi2 100.0(13) 3_455 . ?
Cu1 Se4 Bi1 10.1(13) 3_445 3_445 ?
Cu1 Se4 Bi1 101.9(11) 3_455 3_445 ?
Bi2 Se4 Bi1 95.25(4) . 3_445 ?
Cu1 Se4 Bi1 101.9(11) 3_445 3_455 ?
Cu1 Se4 Bi1 10.1(13) 3_455 3_455 ?
Bi2 Se4 Bi1 95.25(4) . 3_455 ?
Bi1 Se4 Bi1 93.59(4) 3_445 3_455 ?
Bi2 Se5 Bi2 180.00(2) 5 1_565 ?
Bi2 Se5 Bi2 88.711(15) 5 5_565 ?
Bi2 Se5 Bi2 91.289(15) 1_565 5_565 ?
Bi2 Se5 Bi2 91.289(15) 5 . ?
Bi2 Se5 Bi2 88.711(15) 1_565 . ?
Bi2 Se5 Bi2 180.0 5_565 . ?
Bi2 Se5 Bi1 93.047(16) 5 3_455 ?
Bi2 Se5 Bi1 86.953(16) 1_565 3_455 ?
Bi2 Se5 Bi1 93.047(16) 5_565 3_455 ?
Bi2 Se5 Bi1 86.952(16) . 3_455 ?
Bi2 Se5 Bi1 86.953(16) 5 7 ?
Bi2 Se5 Bi1 93.047(16) 1_565 7 ?
Bi2 Se5 Bi1 86.953(16) 5_565 7 ?
Bi2 Se5 Bi1 93.048(16) . 7 ?
Bi1 Se5 Bi1 180.0 3_455 7 ?
Cu5 Cu3 Cu5 110.8(18) . 5_556 ?
Cu5 Cu3 Cu3 55.4(9) . 5_556 ?
Cu5 Cu3 Cu3 55.4(9) 5_556 5_556 ?
Cu5 Cu3 Se3 80.0(7) . 5_556 ?
Cu5 Cu3 Se3 80.0(7) 5_556 5_556 ?
Cu3 Cu3 Se3 72.2(12) 5_556 5_556 ?
Cu5 Cu3 Cu4 125.6(15) . 3_445 ?
Cu5 Cu3 Cu4 22.8(5) 5_556 3_445 ?
Cu3 Cu3 Cu4 72.6(8) 5_556 3_445 ?
Se3 Cu3 Cu4 69.4(6) 5_556 3_445 ?
Cu5 Cu3 Cu4 22.8(5) . 3_455 ?
Cu5 Cu3 Cu4 125.6(15) 5_556 3_455 ?
Cu3 Cu3 Cu4 72.6(8) 5_556 3_455 ?
Se3 Cu3 Cu4 69.4(6) 5_556 3_455 ?
Cu4 Cu3 Cu4 132.1(12) 3_445 3_455 ?
Cu5 Cu3 Se3 73.4(10) . . ?
Cu5 Cu3 Se3 73.4(10) 5_556 . ?
Cu3 Cu3 Se3 59.8(13) 5_556 . ?
Se3 Cu3 Se3 132.1(13) 5_556 . ?
Cu4 Cu3 Se3 95.0(10) 3_445 . ?
Cu4 Cu3 Se3 95.0(10) 3_455 . ?
Cu5 Cu3 Cu4 114.4(15) . 7_546 ?
Cu5 Cu3 Cu4 15.2(4) 5_556 7_546 ?
Cu3 Cu3 Cu4 61.0(8) 5_556 7_546 ?
Se3 Cu3 Cu4 95.2(7) 5_556 7_546 ?
Cu4 Cu3 Cu4 32.7(9) 3_445 7_546 ?
Cu4 Cu3 Cu4 133.6(13) 3_455 7_546 ?
Se3 Cu3 Cu4 62.5(7) . 7_546 ?
Cu5 Cu3 Cu4 15.2(4) . 7_556 ?
Cu5 Cu3 Cu4 114.4(15) 5_556 7_556 ?
Cu3 Cu3 Cu4 61.0(8) 5_556 7_556 ?
Se3 Cu3 Cu4 95.2(7) 5_556 7_556 ?
Cu4 Cu3 Cu4 133.6(13) 3_445 7_556 ?
Cu4 Cu3 Cu4 32.7(9) 3_455 7_556 ?
Se3 Cu3 Cu4 62.5(7) . 7_556 ?
Cu4 Cu3 Cu4 113.8(14) 7_546 7_556 ?
Cu5 Cu3 Se1 67.3(4) . 7_556 ?
Cu5 Cu3 Se1 167.1(13) 5_556 7_556 ?
Cu3 Cu3 Se1 121.2(8) 5_556 7_556 ?
Se3 Cu3 Se1 111.5(7) 5_556 7_556 ?
Cu4 Cu3 Se1 166.1(14) 3_445 7_556 ?
Cu4 Cu3 Se1 57.3(3) 3_455 7_556 ?
Se3 Cu3 Se1 94.1(6) . 7_556 ?
Cu4 Cu3 Se1 152.7(10) 7_546 7_556 ?
Cu4 Cu3 Se1 60.3(3) 7_556 7_556 ?
Cu5 Cu3 Se1 167.1(13) . 7_546 ?
Cu5 Cu3 Se1 67.3(4) 5_556 7_546 ?
Cu3 Cu3 Se1 121.2(8) 5_556 7_546 ?
Se3 Cu3 Se1 111.5(7) 5_556 7_546 ?
Cu4 Cu3 Se1 57.3(3) 3_445 7_546 ?
Cu4 Cu3 Se1 166.1(14) 3_455 7_546 ?
Se3 Cu3 Se1 94.1(6) . 7_546 ?
Cu4 Cu3 Se1 60.3(3) 7_546 7_546 ?
Cu4 Cu3 Se1 152.7(10) 7_556 7_546 ?
Se1 Cu3 Se1 111.5(10) 7_556 7_546 ?
Cu5 Cu3 Cu5 126.7(14) . 1_545 ?
Cu5 Cu3 Cu5 16.0(5) 5_556 1_545 ?
Cu3 Cu3 Cu5 71.3(5) 5_556 1_545 ?
Se3 Cu3 Cu5 84.4(4) 5_556 1_545 ?
Cu4 Cu3 Cu5 15.9(5) 3_445 1_545 ?
Cu4 Cu3 Cu5 140.4(11) 3_455 1_545 ?
Se3 Cu3 Cu5 80.8(6) . 1_545 ?
Cu4 Cu3 Cu5 18.4(4) 7_546 1_545 ?
Cu4 Cu3 Cu5 129.7(12) 7_556 1_545 ?
Se1 Cu3 Cu5 161.6(8) 7_556 1_545 ?
Se1 Cu3 Cu5 51.89(10) 7_546 1_545 ?
Cu5 Cu4 Cu5 93(2) 7_556 3_545 ?
Cu5 Cu4 Cu4 46.5(12) 7_556 5_656 ?
Cu5 Cu4 Cu4 46.5(12) 3_545 5_656 ?
Cu5 Cu4 Cu3 40.8(10) 7_556 3 ?
Cu5 Cu4 Cu3 124.6(17) 3_545 3 ?
Cu4 Cu4 Cu3 82.1(9) 5_656 3 ?
Cu5 Cu4 Cu3 124.6(17) 7_556 3_545 ?
Cu5 Cu4 Cu3 40.8(10) 3_545 3_545 ?
Cu4 Cu4 Cu3 82.1(9) 5_656 3_545 ?
Cu3 Cu4 Cu3 132.1(12) 3 3_545 ?
Cu5 Cu4 Se1 84.6(8) 7_556 5_656 ?
Cu5 Cu4 Se1 84.6(8) 3_545 5_656 ?
Cu4 Cu4 Se1 82.1(11) 5_656 5_656 ?
Cu3 Cu4 Se1 66.6(6) 3 5_656 ?
Cu3 Cu4 Se1 66.6(6) 3_545 5_656 ?
Cu5 Cu4 Cu3 108.6(17) 7_556 7_546 ?
Cu5 Cu4 Cu3 26.3(8) 3_545 7_546 ?
Cu4 Cu4 Cu3 65.2(8) 5_656 7_546 ?
Cu3 Cu4 Cu3 147.3(9) 3 7_546 ?
Cu3 Cu4 Cu3 46.4(13) 3_545 7_546 ?
Se1 Cu4 Cu3 106.8(7) 5_656 7_546 ?
Cu5 Cu4 Cu3 26.3(8) 7_556 7_556 ?
Cu5 Cu4 Cu3 108.6(17) 3_545 7_556 ?
Cu4 Cu4 Cu3 65.2(8) 5_656 7_556 ?
Cu3 Cu4 Cu3 46.4(13) 3 7_556 ?
Cu3 Cu4 Cu3 147.3(9) 3_545 7_556 ?
Se1 Cu4 Cu3 106.8(7) 5_656 7_556 ?
Cu3 Cu4 Cu3 113.8(14) 7_546 7_556 ?
Cu5 Cu4 Se1 73.5(10) 7_556 . ?
Cu5 Cu4 Se1 73.5(10) 3_545 . ?
Cu4 Cu4 Se1 65.6(12) 5_656 . ?
Cu3 Cu4 Se1 106.9(9) 3 . ?
Cu3 Cu4 Se1 106.9(9) 3_545 . ?
Se1 Cu4 Se1 147.7(9) 5_656 . ?
Cu3 Cu4 Se1 60.5(7) 7_546 . ?
Cu3 Cu4 Se1 60.5(7) 7_556 . ?
Cu5 Cu4 Se3 163.7(14) 7_556 7_546 ?
Cu5 Cu4 Se3 77.0(9) 3_545 7_546 ?
Cu4 Cu4 Se3 122.2(6) 5_656 7_546 ?
Cu3 Cu4 Se3 154.6(12) 3 7_546 ?
Cu3 Cu4 Se3 53.8(5) 3_545 7_546 ?
Se1 Cu4 Se3 106.9(5) 5_656 7_546 ?
Cu3 Cu4 Se3 57.5(5) 7_546 7_546 ?
Cu3 Cu4 Se3 146.2(8) 7_556 7_546 ?
Se1 Cu4 Se3 91.2(4) . 7_546 ?
Cu5 Cu4 Se3 77.0(9) 7_556 7_556 ?
Cu5 Cu4 Se3 163.7(14) 3_545 7_556 ?
Cu4 Cu4 Se3 122.2(6) 5_656 7_556 ?
Cu3 Cu4 Se3 53.8(5) 3 7_556 ?
Cu3 Cu4 Se3 154.6(12) 3_545 7_556 ?
Se1 Cu4 Se3 106.9(5) 5_656 7_556 ?
Cu3 Cu4 Se3 146.2(8) 7_546 7_556 ?
Cu3 Cu4 Se3 57.5(5) 7_556 7_556 ?
Se1 Cu4 Se3 91.2(4) . 7_556 ?
Se3 Cu4 Se3 109.6(7) 7_546 7_556 ?
Cu4 Cu5 Cu4 87(2) 7_556 3_455 ?
Cu4 Cu5 Cu5 43.5(12) 7_556 5_566 ?
Cu4 Cu5 Cu5 43.5(12) 3_455 5_566 ?
Cu4 Cu5 Cu3 116.5(13) 7_556 5_556 ?
Cu4 Cu5 Cu3 138.4(11) 3_455 5_556 ?
Cu5 Cu5 Cu3 145.4(9) 5_566 5_556 ?
Cu4 Cu5 Cu3 138.4(11) 7_556 . ?
Cu4 Cu5 Cu3 116.5(13) 3_455 . ?
Cu5 Cu5 Cu3 145.4(9) 5_566 . ?
Cu3 Cu5 Cu3 69.2(18) 5_556 . ?
Cu4 Cu5 Se1 83.6(10) 7_556 7_556 ?
Cu4 Cu5 Se1 71.6(9) 3_455 7_556 ?
Cu5 Cu5 Se1 72.9(3) 5_566 7_556 ?
Cu3 Cu5 Se1 140.3(9) 5_556 7_556 ?
Cu3 Cu5 Se1 73.5(8) . 7_556 ?
Cu4 Cu5 Se1 71.6(9) 7_556 3_455 ?
Cu4 Cu5 Se1 83.6(10) 3_455 3_455 ?
Cu5 Cu5 Se1 72.9(3) 5_566 3_455 ?
Cu3 Cu5 Se1 73.5(8) 5_556 3_455 ?
Cu3 Cu5 Se1 140.3(9) . 3_455 ?
Se1 Cu5 Se1 145.7(6) 7_556 3_455 ?
Cu4 Cu5 Se3 80.6(10) 7_556 . ?
Cu4 Cu5 Se3 162.1(12) 3_455 . ?
Cu5 Cu5 Se3 122.9(3) 5_566 . ?
Cu3 Cu5 Se3 59.4(7) 5_556 . ?
Cu3 Cu5 Se3 67.3(9) . . ?
Se1 Cu5 Se3 94.10(9) 7_556 . ?
Se1 Cu5 Se3 104.41(11) 3_455 . ?
Cu4 Cu5 Se3 162.1(12) 7_556 5_556 ?
Cu4 Cu5 Se3 80.6(10) 3_455 5_556 ?
Cu5 Cu5 Se3 122.9(2) 5_566 5_556 ?
Cu3 Cu5 Se3 67.3(9) 5_556 5_556 ?
Cu3 Cu5 Se3 59.4(7) . 5_556 ?
Se1 Cu5 Se3 104.41(11) 7_556 5_556 ?
Se1 Cu5 Se3 94.10(9) 3_455 5_556 ?
Se3 Cu5 Se3 114.1(5) . 5_556 ?
Cu4 Cu5 Cu5 136.5(12) 7_556 5_556 ?
Cu4 Cu5 Cu5 136.5(12) 3_455 5_556 ?
Cu5 Cu5 Cu5 180.000(11) 5_566 5_556 ?
Cu3 Cu5 Cu5 34.6(9) 5_556 5_556 ?
Cu3 Cu5 Cu5 34.6(9) . 5_556 ?
Se1 Cu5 Cu5 107.1(3) 7_556 5_556 ?
Se1 Cu5 Cu5 107.1(3) 3_455 5_556 ?
Se3 Cu5 Cu5 57.1(3) . 5_556 ?
Se3 Cu5 Cu5 57.1(3) 5_556 5_556 ?
Cu4 Cu5 Cu3 53.0(13) 7_556 1_565 ?
Cu4 Cu5 Cu3 39.4(12) 3_455 1_565 ?
Cu5 Cu5 Cu3 18.7(5) 5_566 1_565 ?
Cu3 Cu5 Cu3 164.0(5) 5_556 1_565 ?
Cu3 Cu5 Cu3 126.7(14) . 1_565 ?
Se1 Cu5 Cu3 54.8(6) 7_556 1_565 ?
Se1 Cu5 Cu3 91.0(6) 3_455 1_565 ?
Se3 Cu5 Cu3 123.4(5) . 1_565 ?
Se3 Cu5 Cu3 118.7(5) 5_556 1_565 ?
Cu5 Cu5 Cu3 161.3(5) 5_556 1_565 ?
Cu4 Cu5 Cu3 39.4(12) 7_556 5_566 ?
Cu4 Cu5 Cu3 53.0(13) 3_455 5_566 ?
Cu5 Cu5 Cu3 18.7(5) 5_566 5_566 ?
Cu3 Cu5 Cu3 126.7(14) 5_556 5_566 ?
Cu3 Cu5 Cu3 164.0(5) . 5_566 ?
Se1 Cu5 Cu3 91.0(6) 7_556 5_566 ?
Se1 Cu5 Cu3 54.8(6) 3_455 5_566 ?
Se3 Cu5 Cu3 118.7(5) . 5_566 ?
Se3 Cu5 Cu3 123.4(5) 5_556 5_566 ?
Cu5 Cu5 Cu3 161.3(5) 5_556 5_566 ?
Cu3 Cu5 Cu3 37.3(11) 1_565 5_566 ?

loop_
_geom_bond_atom_site_label_1
_geom_bond_atom_site_label_2
_geom_bond_distance
_geom_bond_site_symmetry_2
_geom_bond_publ_flag
Bi1 Cu1 0.57(6) . ?
Bi1 Se1 2.7940(14) . ?
Bi1 Se4 2.8699(9) 3 ?
Bi1 Se4 2.8699(9) 3_545 ?
Bi1 Se2A 3.0427(14) 3_445 ?
Bi1 Se2A 3.0427(14) 3_455 ?
Bi1 Se5 3.0830(7) 3_545 ?
Bi1 Se2B 3.096(5) 3_445 ?
Bi1 Se2B 3.096(5) 3_455 ?
Cu1 Se4 2.56(3) 3 ?
Cu1 Se4 2.56(3) 3_545 ?
Cu1 Se1 2.64(6) . ?
Bi2 Se2B 2.727(15) 5_655 ?
Bi2 Se4 2.7884(15) . ?
Bi2 Se2B 2.900(3) 3_455 ?
Bi2 Se2B 2.900(3) 3_445 ?
Bi2 Se2A 2.9195(15) 3_455 ?
Bi2 Se2A 2.9195(15) 3_445 ?
Bi2 Se5 2.9922(4) 1_545 ?
Bi2 Se5 2.9922(4) . ?
Bi2 Se2A 3.164(5) 5_655 ?
Bi3 Se3 2.7187(14) . ?
Bi3 Se1 2.9408(8) 7_546 ?
Bi3 Se1 2.9408(8) 7_556 ?
Bi3 Cu3 2.99(2) . ?
Bi3 Se3 3.0023(9) 7_556 ?
Bi3 Se3 3.0023(9) 7_546 ?
Se1 Cu4 2.322(14) 5_656 ?
Se1 Cu5 2.436(4) 7_556 ?
Se1 Cu5 2.436(4) 3_545 ?
Se1 Cu4 2.526(16) . ?
Se1 Cu3 2.531(15) 7_556 ?
Se1 Cu3 2.531(15) 7_546 ?
Se3 Cu3 2.21(2) 5_556 ?
Se3 Cu3 2.43(3) . ?
Se3 Cu5 2.527(7) . ?
Se3 Cu5 2.527(7) 5_556 ?
Se3 Cu4 2.560(11) 7_546 ?
Se3 Cu4 2.560(11) 7_556 ?
Cu3 Cu5 1.670(19) . ?
Cu3 Cu5 1.670(19) 5_556 ?
Cu3 Cu3 1.90(6) 5_556 ?
Cu3 Cu4 2.289(11) 3_445 ?
Cu3 Cu4 2.289(11) 3_455 ?
Cu3 Cu4 2.498(19) 7_546 ?
Cu3 Cu4 2.498(19) 7_556 ?
Cu3 Cu5 2.965(16) 1_545 ?
Cu4 Cu5 0.989(11) 7_556 ?
Cu4 Cu5 0.989(11) 3_545 ?
Cu4 Cu4 1.36(4) 5_656 ?
Cu5 Cu5 1.44(3) 5_566 ?
Cu5 Cu5 2.75(3) 5_556 ?
